data_4517836
loop_
_publ_author_name
'Tensi, Leonardo'
'Macchioni, Alceo'

_publ_section_title
;
 Extremely Fast NADH-Regeneration Using Phosphonic Acid as Hydride Source
 and Iridium-pyridine-2-sulfonamidate Catalysts
;
_journal_name_full 'ACS Catalysis'
_journal_page_first 7945
_journal_paper_doi 10.1021/acscatal.0c02261
_journal_year 2020
_chemical_formula_sum 'C15 H20 Ir N3 O5 S'
_chemical_formula_weight 546.60
_chemical_name_common Cp*Ir(2pyridyl-sulfonamide)nitrate
_space_group_crystal_system monoclinic
_space_group_IT_number 14
_space_group_name_Hall '-P 2ybc'
_space_group_name_H-M_alt 'P 1 21/c 1'
_atom_sites_solution_hydrogens mixed
_cell_angle_alpha 90
_cell_angle_beta 95.387(3)
_cell_angle_gamma 90
_cell_formula_units_Z 4
_cell_length_a 8.6560(5)
_cell_length_b 14.5247(10)
_cell_length_c 14.4235(10)
_cell_measurement_reflns_used 9823
_cell_measurement_temperature 298.(2)
_cell_measurement_theta_max 28.2706
_cell_measurement_theta_min 2.7494
_cell_volume 1805.4(2)
_computing_cell_refinement 'SAINT V8.38A (Bruker AXS Inc., 2017)'
_computing_data_collection 'Bruker Instrument Service vV6.2.10'
_computing_data_reduction 'SAINT V8.38A (Bruker AXS Inc., 2017)'
_computing_molecular_graphics 'shelXle (C.B. Huebschle, rev 924)'
_computing_structure_refinement 'SHELXL-2018/3 (Sheldrick, 2018)'
_computing_structure_solution 'SHELXT 2014/5 (Sheldrick, 2014)'
_diffrn_ambient_temperature 298.(2)
_diffrn_detector_area_resol_mean 7.3910
_diffrn_measured_fraction_theta_full 0.993
_diffrn_measured_fraction_theta_max 0.993
_diffrn_measurement_device_type 'Bruker d8 Venture'
_diffrn_measurement_method 'omega- and phi-scans'
_diffrn_radiation_monochromator 'multilayer optics'
_diffrn_radiation_type Mo-Ka
_diffrn_radiation_wavelength 0.71073
_diffrn_reflns_av_R_equivalents 0.0303
_diffrn_reflns_av_unetI/netI 0.0174
_diffrn_reflns_limit_h_max 11
_diffrn_reflns_limit_h_min -11
_diffrn_reflns_limit_k_max 19
_diffrn_reflns_limit_k_min -19
_diffrn_reflns_limit_l_max 18
_diffrn_reflns_limit_l_min -19
_diffrn_reflns_number 34780
_diffrn_reflns_theta_full 28.28
_diffrn_reflns_theta_max 28.28
_diffrn_reflns_theta_min 2.75
_diffrn_source 'Incoatec ImuS3.0 microfocus sealed-tube'
_exptl_absorpt_coefficient_mu 7.541
_exptl_absorpt_correction_T_max 0.7457
_exptl_absorpt_correction_T_min 0.3814
_exptl_absorpt_correction_type multi-scan
_exptl_absorpt_process_details
;
SADABS-2016/2 - Bruker AXS area detector scaling and absorption correction
;
_exptl_crystal_colour 'Clear intense yellow'
_exptl_crystal_density_diffrn 2.011
_exptl_crystal_density_method 'not measured'
_exptl_crystal_description Prism
_exptl_crystal_F_000 1056
_exptl_crystal_size_max 0.200
_exptl_crystal_size_mid 0.070
_exptl_crystal_size_min 0.040
_refine_diff_density_max 0.676
_refine_diff_density_min -0.996
_refine_ls_extinction_method none
_refine_ls_goodness_of_fit_ref 1.029
_refine_ls_hydrogen_treatment mixed
_refine_ls_matrix_type full
_refine_ls_number_parameters 234
_refine_ls_number_reflns 4459
_refine_ls_number_restraints 0
_refine_ls_restrained_S_all 1.029
_refine_ls_R_factor_all 0.0223
_refine_ls_R_factor_gt 0.0199
_refine_ls_shift/su_max 0.002
_refine_ls_shift/su_mean 0.000
_refine_ls_structure_factor_coef Fsqd
_refine_ls_weighting_details 'w=1/[\s^2^(Fo^2^)+(0.0188P)^2^+2.6681P] where P=(Fo^2^+2Fc^2^)/3'
_refine_ls_weighting_scheme calc
_refine_ls_wR_factor_gt 0.0488
_refine_ls_wR_factor_ref 0.0502
_reflns_number_gt 4092
_reflns_number_total 4459
_reflns_threshold_expression 'I > 2\s(I)'
_cod_data_source_file cs0c02261_si_002.cif
_cod_data_source_block SO2NHv3
_cod_depositor_comments
;
The following automatic conversions were performed:

data item '_exptl_absorpt_correction_type' value 'Multi-Scan' was
changed to 'multi-scan' in accordance with the
/home/data/users/saulius/crontab/automatic-downloads/rss-feeds/ACS/lib/dictionaries/cif_core.dic
dictionary named 'cif_core.dic' version 2.4.2 last updated on
2011-04-26.

Automatic conversion script
Id: cif_fix_values 7556 2019-12-06 15:28:31Z antanas 
;
_cod_database_code 4517836

loop_
_space_group_symop_operation_xyz
'x, y, z'
'-x, y+1/2, -z+1/2'
'-x, -y, -z'
'x, -y-1/2, z-1/2'

loop_
_atom_site_type_symbol
_atom_site_label
_atom_site_fract_x
_atom_site_fract_y
_atom_site_fract_z
_atom_site_U_iso_or_equiv
_atom_site_adp_type
_atom_site_calc_flag
_atom_site_refinement_flags_adp
_atom_site_refinement_flags_occupancy
_atom_site_refinement_flags_posn
_atom_site_occupancy
_atom_site_disorder_assembly
_atom_site_disorder_group
Ir Ir1 0.17792(2) 0.49538(2) 0.25449(2) 0.03245(5) Uani d . . . 1 . .
S S1 0.35255(9) 0.66220(5) 0.34444(5) 0.04076(16) Uani d . . . 1 . .
O O1 0.4028(3) 0.70039(16) 0.26083(18) 0.0571(6) Uani d . . . 1 . .
N N1 0.4004(3) 0.48322(16) 0.32927(18) 0.0352(5) Uani d . . . 1 . .
C C1 0.1867(14) 0.6401(5) 0.0831(4) 0.240(7) Uani d . . . 1 . .
H H1A 0.14009 0.649964 0.020891 0.36 Uiso calc U . R 1 . .
H H1B 0.297388 0.645036 0.084122 0.36 Uiso calc U . R 1 . .
H H1C 0.149203 0.685473 0.123899 0.36 Uiso calc U . R 1 . .
O O2 0.3730(3) 0.71821(15) 0.42703(18) 0.0574(6) Uani d . . . 1 . .
N N2 0.1833(3) 0.62239(17) 0.32558(19) 0.0399(5) Uani d . . . 1 . .
C C2 0.4049(7) 0.4557(9) 0.0957(4) 0.235(6) Uani d . . . 1 . .
H H2A 0.409278 0.418297 0.041195 0.352 Uiso calc U . R 1 . .
H H2B 0.467915 0.42856 0.146866 0.352 Uiso calc U . R 1 . .
H H2C 0.442797 0.516305 0.083965 0.352 Uiso calc U . R 1 . .
C C3 0.1935(8) 0.2886(4) 0.1546(4) 0.123(3) Uani d . . . 1 . .
H H3A 0.151724 0.257697 0.099002 0.185 Uiso calc U . R 1 . .
H H3B 0.152466 0.261201 0.207675 0.185 Uiso calc U . R 1 . .
H H3C 0.3045 0.283092 0.16078 0.185 Uiso calc U . R 1 . .
N N3 0.0933(3) 0.37481(18) 0.41442(18) 0.0427(6) Uani d . . . 1 . .
O O3 0.0818(3) 0.45735(15) 0.38042(15) 0.0446(5) Uani d . . . 1 . .
C C4 -0.1288(6) 0.3715(4) 0.1957(3) 0.0943(18) Uani d . . . 1 . .
H H4A -0.199394 0.354625 0.143078 0.141 Uiso calc U . R 1 . .
H H4B -0.18209 0.408705 0.237544 0.141 Uiso calc U . R 1 . .
H H4C -0.089897 0.316932 0.227302 0.141 Uiso calc U . R 1 . .
O O4 0.0215(3) 0.3579(2) 0.48146(19) 0.0687(8) Uani d . . . 1 . .
C C5 -0.1376(9) 0.5829(5) 0.1486(5) 0.158(4) Uani d . . . 1 . .
H H5A -0.106638 0.645138 0.137598 0.238 Uiso calc U . R 1 . .
H H5B -0.174523 0.578653 0.209177 0.238 Uiso calc U . R 1 . .
H H5C -0.21897 0.565325 0.102136 0.238 Uiso calc U . R 1 . .
O O5 0.1721(4) 0.31743(17) 0.3791(2) 0.0750(8) Uani d . . . 1 . .
C C6 0.1445(9) 0.5449(4) 0.1155(3) 0.097(2) Uani d . . . 1 . .
C C7 0.2413(5) 0.4619(5) 0.1193(3) 0.095(2) Uani d . . . 1 . .
C C8 0.1493(4) 0.3887(3) 0.1490(2) 0.0536(8) Uani d . . . 1 . .
C C9 0.0045(4) 0.4254(2) 0.1628(2) 0.0476(7) Uani d . . . 1 . .
H H9 0.148(5) 0.622(3) 0.370(3) 0.071 Uiso d U . . 1 . .
C C10 0.0007(6) 0.5190(3) 0.1437(3) 0.0660(12) Uani d . . . 1 . .
C C11 0.4817(4) 0.4043(2) 0.3394(2) 0.0412(6) Uani d . . . 1 . .
H H11 0.437373 0.350168 0.314837 0.049 Uiso calc U . R 1 . .
C C12 0.6290(4) 0.4015(2) 0.3852(2) 0.0460(7) Uani d . . . 1 . .
H H12 0.682384 0.345922 0.391457 0.055 Uiso calc U . R 1 . .
C C13 0.6969(4) 0.4809(3) 0.4214(2) 0.0499(8) Uani d . . . 1 . .
H H13 0.796655 0.479861 0.451599 0.06 Uiso calc U . R 1 . .
C C14 0.6142(4) 0.5624(2) 0.4123(2) 0.0448(7) Uani d . . . 1 . .
H H14 0.656326 0.616992 0.437137 0.054 Uiso calc U . R 1 . .
C C15 0.4674(3) 0.56079(19) 0.3654(2) 0.0354(6) Uani d . . . 1 . .

loop_
_atom_site_aniso_label
_atom_site_aniso_U_11
_atom_site_aniso_U_22
_atom_site_aniso_U_33
_atom_site_aniso_U_12
_atom_site_aniso_U_13
_atom_site_aniso_U_23
Ir1 0.03407(7) 0.02891(6) 0.03322(7) -0.00485(4) -0.00286(4) 0.00064(4)
S1 0.0459(4) 0.0265(3) 0.0477(4) -0.0029(3) -0.0072(3) 0.0012(3)
O1 0.0630(15) 0.0465(13) 0.0599(15) -0.0126(11) -0.0038(12) 0.0157(11)
N1 0.0344(12) 0.0333(11) 0.0371(12) 0.0015(9) 0.0000(10) -0.0007(9)
C1 0.447(16) 0.162(7) 0.084(4) -0.212(9) -0.119(7) 0.084(4)
O2 0.0713(16) 0.0355(11) 0.0611(15) 0.0023(10) -0.0159(12) -0.0117(10)
N2 0.0418(14) 0.0303(11) 0.0461(14) 0.0025(9) -0.0039(11) -0.0027(10)
C2 0.068(4) 0.574(19) 0.067(4) -0.081(7) 0.035(3) -0.078(7)
C3 0.172(6) 0.088(4) 0.097(4) 0.069(4) -0.051(4) -0.056(3)
N3 0.0419(13) 0.0431(13) 0.0429(14) -0.0002(10) 0.0029(11) 0.0085(11)
O3 0.0510(12) 0.0396(11) 0.0439(12) -0.0015(9) 0.0080(10) 0.0015(9)
C4 0.078(3) 0.129(5) 0.075(3) -0.060(3) 0.004(2) -0.015(3)
O4 0.0790(19) 0.0699(18) 0.0603(16) 0.0051(14) 0.0233(14) 0.0225(13)
C5 0.187(7) 0.125(5) 0.140(6) 0.102(5) -0.111(5) -0.060(4)
O5 0.096(2) 0.0403(13) 0.095(2) 0.0089(13) 0.0378(18) 0.0094(13)
C6 0.164(6) 0.083(3) 0.0357(19) -0.073(4) -0.033(3) 0.020(2)
C7 0.055(2) 0.202(6) 0.0274(17) -0.037(3) 0.0080(16) -0.018(3)
C8 0.064(2) 0.0560(19) 0.0396(16) 0.0059(16) -0.0027(15) -0.0155(14)
C9 0.0490(18) 0.0506(17) 0.0405(16) -0.0129(14) -0.0096(13) -0.0106(13)
C10 0.088(3) 0.0494(19) 0.052(2) 0.0083(19) -0.040(2) -0.0069(16)
C11 0.0428(16) 0.0349(14) 0.0462(16) 0.0046(11) 0.0054(13) -0.0040(12)
C12 0.0409(16) 0.0490(17) 0.0484(17) 0.0163(13) 0.0051(13) 0.0021(14)
C13 0.0353(15) 0.066(2) 0.0476(18) 0.0060(14) -0.0035(13) 0.0019(15)
C14 0.0393(15) 0.0474(16) 0.0462(17) -0.0042(12) -0.0041(13) -0.0002(13)
C15 0.0339(13) 0.0335(13) 0.0384(14) -0.0025(10) 0.0009(11) 0.0008(11)

loop_
_atom_type_symbol
_atom_type_description
_atom_type_scat_dispersion_real
_atom_type_scat_dispersion_imag
_atom_type_scat_source
C C 0.0033 0.0016 'International Tables Vol C Tables 4.2.6.8 and 6.1.1.4'
H H 0.0000 0.0000 'International Tables Vol C Tables 4.2.6.8 and 6.1.1.4'
Ir Ir -1.4442 7.9887 'International Tables Vol C Tables 4.2.6.8 and 6.1.1.4'
N N 0.0061 0.0033 'International Tables Vol C Tables 4.2.6.8 and 6.1.1.4'
O O 0.0106 0.0060 'International Tables Vol C Tables 4.2.6.8 and 6.1.1.4'
S S 0.1246 0.1234 'International Tables Vol C Tables 4.2.6.8 and 6.1.1.4'

loop_
_geom_angle_atom_site_label_1
_geom_angle_atom_site_label_2
_geom_angle_atom_site_label_3
_geom_angle_site_symmetry_1
_geom_angle_site_symmetry_3
_geom_angle
_geom_angle_publ_flag
N2 Ir1 C6 . . 99.06(17) ?
N2 Ir1 N1 . . 81.28(9) ?
C6 Ir1 N1 . . 123.0(2) ?
N2 Ir1 C7 . . 130.4(2) ?
C6 Ir1 C7 . . 40.3(3) ?
N1 Ir1 C7 . . 98.42(15) ?
N2 Ir1 C10 . . 101.81(12) ?
C6 Ir1 C10 . . 38.3(2) ?
N1 Ir1 C10 . . 161.11(17) ?
C7 Ir1 C10 . . 65.2(2) ?
N2 Ir1 O3 . . 78.79(9) ?
C6 Ir1 O3 . . 149.2(2) ?
N1 Ir1 O3 . . 87.35(9) ?
C7 Ir1 O3 . . 150.7(2) ?
C10 Ir1 O3 . . 111.54(16) ?
N2 Ir1 C9 . . 133.78(12) ?
C6 Ir1 C9 . . 63.66(15) ?
N1 Ir1 C9 . . 144.75(11) ?
C7 Ir1 C9 . . 63.65(15) ?
C10 Ir1 C9 . . 37.67(13) ?
O3 Ir1 C9 . . 95.45(11) ?
N2 Ir1 C8 . . 164.05(12) ?
C6 Ir1 C8 . . 65.36(17) ?
N1 Ir1 C8 . . 109.58(12) ?
C7 Ir1 C8 . . 38.49(19) ?
C10 Ir1 C8 . . 64.10(14) ?
O3 Ir1 C8 . . 112.54(12) ?
C9 Ir1 C8 . . 37.55(13) ?
O1 S1 O2 . . 117.03(15) ?
O1 S1 N2 . . 110.38(15) ?
O2 S1 N2 . . 112.99(16) ?
O1 S1 C15 . . 104.69(15) ?
O2 S1 C15 . . 107.61(14) ?
N2 S1 C15 . . 102.74(13) ?
C11 N1 C15 . . 117.9(3) ?
C11 N1 Ir1 . . 124.4(2) ?
C15 N1 Ir1 . . 117.58(19) ?
C6 C1 H1A . . 109.5 ?
C6 C1 H1B . . 109.5 ?
H1A C1 H1B . . 109.5 ?
C6 C1 H1C . . 109.5 ?
H1A C1 H1C . . 109.5 ?
H1B C1 H1C . . 109.5 ?
S1 N2 Ir1 . . 112.50(14) ?
S1 N2 H9 . . 108.(4) ?
Ir1 N2 H9 . . 115.(4) ?
C7 C2 H2A . . 109.5 ?
C7 C2 H2B . . 109.5 ?
H2A C2 H2B . . 109.5 ?
C7 C2 H2C . . 109.5 ?
H2A C2 H2C . . 109.5 ?
H2B C2 H2C . . 109.5 ?
C8 C3 H3A . . 109.5 ?
C8 C3 H3B . . 109.5 ?
H3A C3 H3B . . 109.5 ?
C8 C3 H3C . . 109.5 ?
H3A C3 H3C . . 109.5 ?
H3B C3 H3C . . 109.5 ?
O5 N3 O4 . . 122.7(3) ?
O5 N3 O3 . . 120.1(3) ?
O4 N3 O3 . . 117.3(3) ?
N3 O3 Ir1 . . 122.55(18) ?
C9 C4 H4A . . 109.5 ?
C9 C4 H4B . . 109.5 ?
H4A C4 H4B . . 109.5 ?
C9 C4 H4C . . 109.5 ?
H4A C4 H4C . . 109.5 ?
H4B C4 H4C . . 109.5 ?
C10 C5 H5A . . 109.5 ?
C10 C5 H5B . . 109.5 ?
H5A C5 H5B . . 109.5 ?
C10 C5 H5C . . 109.5 ?
H5A C5 H5C . . 109.5 ?
H5B C5 H5C . . 109.5 ?
C10 C6 C7 . . 106.8(4) ?
C10 C6 C1 . . 125.6(8) ?
C7 C6 C1 . . 127.5(8) ?
C10 C6 Ir1 . . 71.4(2) ?
C7 C6 Ir1 . . 70.1(2) ?
C1 C6 Ir1 . . 125.8(3) ?
C8 C7 C6 . . 107.0(4) ?
C8 C7 C2 . . 126.6(8) ?
C6 C7 C2 . . 126.4(8) ?
C8 C7 Ir1 . . 72.2(2) ?
C6 C7 Ir1 . . 69.6(2) ?
C2 C7 Ir1 . . 123.7(3) ?
C9 C8 C7 . . 107.2(4) ?
C9 C8 C3 . . 126.1(4) ?
C7 C8 C3 . . 126.4(5) ?
C9 C8 Ir1 . . 70.86(18) ?
C7 C8 Ir1 . . 69.3(2) ?
C3 C8 Ir1 . . 129.8(3) ?
C10 C9 C8 . . 110.5(4) ?
C10 C9 C4 . . 124.5(4) ?
C8 C9 C4 . . 125.0(4) ?
C10 C9 Ir1 . . 70.26(19) ?
C8 C9 Ir1 . . 71.59(18) ?
C4 C9 Ir1 . . 124.1(3) ?
C9 C10 C6 . . 108.4(4) ?
C9 C10 C5 . . 126.4(5) ?
C6 C10 C5 . . 125.1(6) ?
C9 C10 Ir1 . . 72.06(19) ?
C6 C10 Ir1 . . 70.3(2) ?
C5 C10 Ir1 . . 125.1(3) ?
N1 C11 C12 . . 121.8(3) ?
N1 C11 H11 . . 119.1 ?
C12 C11 H11 . . 119.1 ?
C13 C12 C11 . . 119.9(3) ?
C13 C12 H12 . . 120.0 ?
C11 C12 H12 . . 120.0 ?
C12 C13 C14 . . 118.9(3) ?
C12 C13 H13 . . 120.6 ?
C14 C13 H13 . . 120.6 ?
C15 C14 C13 . . 118.4(3) ?
C15 C14 H14 . . 120.8 ?
C13 C14 H14 . . 120.8 ?
N1 C15 C14 . . 123.0(3) ?
N1 C15 S1 . . 114.3(2) ?
C14 C15 S1 . . 122.7(2) ?

loop_
_geom_bond_atom_site_label_1
_geom_bond_atom_site_label_2
_geom_bond_site_symmetry_2
_geom_bond_distance
_geom_bond_publ_flag
Ir1 N2 . 2.109(2) ?
Ir1 C6 . 2.123(4) ?
Ir1 N1 . 2.124(2) ?
Ir1 C7 . 2.130(4) ?
Ir1 C10 . 2.137(3) ?
Ir1 O3 . 2.140(2) ?
Ir1 C9 . 2.160(3) ?
Ir1 C8 . 2.169(3) ?
S1 O1 . 1.432(2) ?
S1 O2 . 1.440(2) ?
S1 N2 . 1.575(3) ?
S1 C15 . 1.787(3) ?
N1 C11 . 1.346(4) ?
N1 C15 . 1.349(4) ?
C1 C6 . 1.514(6) ?
C1 H1A . 0.96 ?
C1 H1B . 0.96 ?
C1 H1C . 0.96 ?
N2 H9 . 0.73(4) ?
C2 C7 . 1.489(7) ?
C2 H2A . 0.96 ?
C2 H2B . 0.96 ?
C2 H2C . 0.96 ?
C3 C8 . 1.504(6) ?
C3 H3A . 0.96 ?
C3 H3B . 0.96 ?
C3 H3C . 0.96 ?
N3 O5 . 1.218(4) ?
N3 O4 . 1.222(3) ?
N3 O3 . 1.296(3) ?
C4 C9 . 1.507(5) ?
C4 H4A . 0.96 ?
C4 H4B . 0.96 ?
C4 H4C . 0.96 ?
C5 C10 . 1.522(7) ?
C5 H5A . 0.96 ?
C5 H5B . 0.96 ?
C5 H5C . 0.96 ?
C6 C10 . 1.397(8) ?
C6 C7 . 1.466(9) ?
C7 C8 . 1.418(7) ?
C8 C9 . 1.393(5) ?
C9 C10 . 1.387(5) ?
C11 C12 . 1.381(4) ?
C11 H11 . 0.93 ?
C12 C13 . 1.376(5) ?
C12 H12 . 0.93 ?
C13 C14 . 1.383(5) ?
C13 H13 . 0.93 ?
C14 C15 . 1.383(4) ?
C14 H14 . 0.93 ?
